data_4029976
loop_
_publ_author_name
'Porter, Thomas R.'
'Kaminsky, Werner'
'Mayer, James M.'

_publ_section_title
;
 Preparation, structural characterization, and thermochemistry of an
 isolable 4-arylphenoxyl radical.
;
_journal_issue 20
_journal_name_full 'The Journal of organic chemistry'
_journal_page_first 9451
_journal_page_last 9454
_journal_paper_doi 10.1021/jo501531a
_journal_volume 79
_journal_year 2014
_chemical_formula_moiety 'C20 H25 N O3'
_chemical_formula_sum 'C20 H25 N O3'
_chemical_formula_weight 327.41
_chemical_name_common trp031014
_chemical_name_systematic
;
 trp031014
;
_space_group_IT_number 14
_symmetry_cell_setting monoclinic
_symmetry_Int_Tables_number 14
_symmetry_space_group_name_Hall '-P 2yn'
_symmetry_space_group_name_H-M 'P 1 21/n 1'
_atom_sites_solution_hydrogens geom
_atom_sites_solution_primary direct
_atom_sites_solution_secondary difmap
_audit_conform_dict_location ftp://ftp.iucr.org/pub/cif_core.dic
_audit_conform_dict_name cif_core.dic
_audit_conform_dict_version 2.4
_audit_creation_date 2014-05-28T09:56:41-00:00
_audit_creation_method 'WinGX routine CIF_UPDATE'
_cell_angle_alpha 90
_cell_angle_beta 94.113(2)
_cell_angle_gamma 90
_cell_formula_units_Z 4
_cell_length_a 11.2752(4)
_cell_length_b 10.1733(4)
_cell_length_c 15.1181(5)
_cell_measurement_reflns_used 510
_cell_measurement_temperature 100(2)
_cell_measurement_theta_max 20
_cell_measurement_theta_min 3
_cell_volume 1729.67(11)
_computing_cell_refinement 'SAINT (Bruker, 2007)'
_computing_data_collection 'APEX2 (Bruker, 2007)'
_computing_data_reduction 'SAINT (Bruker, 2007)'
_computing_molecular_graphics 'ORTEP-3 for Windows (Farrugia, 1997)'
_computing_publication_material 'SHELXL-97 (Sheldrick, 1997)'
_computing_structure_refinement 'SHELXL-97 (Sheldrick, 2008)'
_computing_structure_solution 'SHELXS97 (Sheldrick, 1997)'
_diffrn_ambient_temperature 100(2)
_diffrn_measured_fraction_theta_full 1
_diffrn_measured_fraction_theta_max 0.995
_diffrn_measurement_device_type 'Bruker APEXII CCD area-detector'
_diffrn_measurement_method '\f and \w scans'
_diffrn_radiation_monochromator graphite
_diffrn_radiation_type MoK\a
_diffrn_radiation_wavelength 0.71073
_diffrn_reflns_av_R_equivalents 0.0297
_diffrn_reflns_av_unetI/netI 0.015
_diffrn_reflns_limit_h_max 15
_diffrn_reflns_limit_h_min -15
_diffrn_reflns_limit_k_max 13
_diffrn_reflns_limit_k_min -13
_diffrn_reflns_limit_l_max 20
_diffrn_reflns_limit_l_min -20
_diffrn_reflns_number 59096
_diffrn_reflns_theta_full 25
_diffrn_reflns_theta_max 28.38
_diffrn_reflns_theta_min 2.18
_diffrn_source 'fine-focus sealed tube'
_exptl_absorpt_coefficient_mu 0.084
_exptl_absorpt_correction_T_max 0.9917
_exptl_absorpt_correction_T_min 0.9514
_exptl_absorpt_correction_type multi-scan
_exptl_absorpt_process_details '(SADABS; Bruker, 2007)'
_exptl_crystal_colour purple
_exptl_crystal_density_diffrn 1.257
_exptl_crystal_density_method 'not measured'
_exptl_crystal_description prism
_exptl_crystal_F_000 704
_exptl_crystal_size_max 0.6
_exptl_crystal_size_mid 0.2
_exptl_crystal_size_min 0.1
_refine_diff_density_max 0.362
_refine_diff_density_min -0.233
_refine_diff_density_rms 0.043
_refine_ls_extinction_method none
_refine_ls_goodness_of_fit_ref 1.04
_refine_ls_hydrogen_treatment mixed
_refine_ls_matrix_type full
_refine_ls_number_parameters 227
_refine_ls_number_reflns 4313
_refine_ls_number_restraints 1
_refine_ls_restrained_S_all 1.041
_refine_ls_R_factor_all 0.0455
_refine_ls_R_factor_gt 0.0364
_refine_ls_shift/su_max 0.003
_refine_ls_shift/su_mean 0
_refine_ls_structure_factor_coef Fsqd
_refine_ls_weighting_details 'calc w=1/[\s^2^(Fo^2^)+(0.0536P)^2^+0.5803P] where P=(Fo^2^+2Fc^2^)/3'
_refine_ls_weighting_scheme calc
_refine_ls_wR_factor_gt 0.0968
_refine_ls_wR_factor_ref 0.1038
_reflns_number_gt 3593
_reflns_number_total 4313
_reflns_threshold_expression >2\s(I)
_cod_data_source_file jo501531a_si_003.cif
_cod_data_source_block trp031014_0ma
_cod_depositor_comments 'Adding full bibliography for 4029976--4029977.cif.'
_cod_original_sg_symbol_H-M 'P 21/n'
_cod_database_code 4029976

loop_
_symmetry_equiv_pos_as_xyz
'x, y, z'
'-x+1/2, y+1/2, -z+1/2'
'-x, -y, -z'
'x-1/2, -y-1/2, z-1/2'

loop_
_atom_site_label
_atom_site_type_symbol
_atom_site_fract_x
_atom_site_fract_y
_atom_site_fract_z
_atom_site_U_iso_or_equiv
_atom_site_adp_type
_atom_site_occupancy
_atom_site_symmetry_multiplicity
_atom_site_calc_flag
_atom_site_refinement_flags
C1 C 0.77677(9) 0.99916(10) 0.07486(6) 0.0137(2) Uani 1 1 d .
C2 C 0.70748(9) 0.88409(9) 0.06439(6) 0.01337(19) Uani 1 1 d .
C3 C 0.59408(9) 0.88770(10) 0.09554(6) 0.0140(2) Uani 1 1 d .
H3 H 0.5451 0.8118 0.0888 0.017 Uiso 1 1 calc R
C4 C 0.55004(9) 0.99854(10) 0.13619(6) 0.01330(19) Uani 1 1 d .
C5 C 0.62121(9) 1.11084(10) 0.14425(6) 0.01371(19) Uani 1 1 d .
H5 H 0.5909 1.1872 0.1709 0.016 Uiso 1 1 calc R
C6 C 0.73536(9) 1.11450(9) 0.11447(6) 0.01312(19) Uani 1 1 d .
C7 C 0.43257(9) 0.99389(9) 0.17435(6) 0.0135(2) Uani 1 1 d .
C8 C 0.33994(9) 0.91595(10) 0.13644(7) 0.0157(2) Uani 1 1 d .
H8 H 0.3517 0.8672 0.0842 0.019 Uiso 1 1 calc R
C9 C 0.23145(9) 0.90879(10) 0.17389(7) 0.0172(2) Uani 1 1 d .
H9 H 0.1692 0.8553 0.148 0.021 Uiso 1 1 calc R
C10 C 0.21552(9) 0.98101(10) 0.24970(7) 0.0161(2) Uani 1 1 d .
C11 C 0.30441(9) 1.05992(10) 0.28897(7) 0.0169(2) Uani 1 1 d .
H11 H 0.2915 1.1092 0.3408 0.02 Uiso 1 1 calc R
C12 C 0.41262(9) 1.06547(10) 0.25115(7) 0.0158(2) Uani 1 1 d .
H12 H 0.4745 1.1188 0.2777 0.019 Uiso 1 1 calc R
C13 C 0.81324(9) 1.23816(9) 0.12740(7) 0.0143(2) Uani 1 1 d .
C14 C 0.74771(9) 1.35032(10) 0.17135(7) 0.0179(2) Uani 1 1 d .
H14A H 0.676 1.3735 0.1342 0.027 Uiso 1 1 calc R
H14B H 0.8 1.4272 0.1781 0.027 Uiso 1 1 calc R
H14C H 0.7254 1.3219 0.2298 0.027 Uiso 1 1 calc R
C15 C 0.92432(9) 1.20573(11) 0.18873(7) 0.0189(2) Uani 1 1 d .
H15A H 0.9738 1.2845 0.1971 0.028 Uiso 1 1 calc R
H15B H 0.9699 1.1361 0.1619 0.028 Uiso 1 1 calc R
H15C H 0.8999 1.1759 0.2463 0.028 Uiso 1 1 calc R
C16 C 0.84892(10) 1.29083(10) 0.03734(7) 0.0191(2) Uani 1 1 d .
H16A H 0.7773 1.3151 0.0004 0.029 Uiso 1 1 calc R
H16B H 0.8923 1.2225 0.0073 0.029 Uiso 1 1 calc R
H16C H 0.8998 1.3683 0.0471 0.029 Uiso 1 1 calc R
C17 C 0.75522(9) 0.75527(9) 0.02634(7) 0.0144(2) Uani 1 1 d .
C18 C 0.85985(9) 0.70432(10) 0.08849(7) 0.0181(2) Uani 1 1 d .
H18A H 0.8312 0.6824 0.1464 0.027 Uiso 1 1 calc R
H18B H 0.9211 0.7726 0.0959 0.027 Uiso 1 1 calc R
H18C H 0.8937 0.6257 0.0626 0.027 Uiso 1 1 calc R
C19 C 0.79366(10) 0.77178(10) -0.06895(7) 0.0192(2) Uani 1 1 d .
H19A H 0.8226 0.6875 -0.0902 0.029 Uiso 1 1 calc R
H19B H 0.8572 0.8374 -0.0693 0.029 Uiso 1 1 calc RD
H19C H 0.7255 0.8009 -0.1079 0.029 Uiso 1 1 calc R
C20 C 0.66018(10) 0.64675(10) 0.02107(7) 0.0197(2) Uani 1 1 d .
H20A H 0.5917 0.6755 -0.0177 0.03 Uiso 1 1 calc R
H20B H 0.6347 0.6291 0.0805 0.03 Uiso 1 1 calc R
H20C H 0.6935 0.5665 -0.003 0.03 Uiso 1 1 calc R
N1 N 0.10133(8) 0.97344(9) 0.29024(6) 0.0205(2) Uani 1 1 d .
O1 O 0.89044(7) 1.00482(8) 0.04686(5) 0.01875(17) Uani 1 1 d .
O2 O 0.02898(7) 0.89057(9) 0.26134(7) 0.0314(2) Uani 1 1 d .
O3 O 0.08348(7) 1.04987(9) 0.35079(5) 0.0265(2) Uani 1 1 d .
H1 H 0.9086(17) 0.9447(17) 0.0298(9) 0.057(6) Uiso 1 1 d D

loop_
_atom_site_aniso_label
_atom_site_aniso_U_11
_atom_site_aniso_U_22
_atom_site_aniso_U_33
_atom_site_aniso_U_23
_atom_site_aniso_U_13
_atom_site_aniso_U_12
C1 0.0135(4) 0.0152(5) 0.0128(4) 0.0014(3) 0.0030(3) 0.0012(4)
C2 0.0166(5) 0.0118(4) 0.0118(4) 0.0000(3) 0.0010(3) 0.0020(3)
C3 0.0156(5) 0.0125(4) 0.0138(4) 0.0005(3) 0.0003(3) -0.0002(3)
C4 0.0127(4) 0.0147(5) 0.0125(4) 0.0007(3) 0.0009(3) 0.0011(3)
C5 0.0158(5) 0.0124(4) 0.0130(4) -0.0003(3) 0.0012(3) 0.0017(4)
C6 0.0157(4) 0.0117(4) 0.0120(4) 0.0014(3) 0.0012(3) 0.0004(3)
C7 0.0141(5) 0.0119(4) 0.0146(4) 0.0019(3) 0.0007(3) 0.0016(3)
C8 0.0167(5) 0.0138(5) 0.0164(5) -0.0005(4) 0.0006(4) 0.0008(4)
C9 0.0154(5) 0.0144(5) 0.0216(5) 0.0017(4) -0.0004(4) -0.0016(4)
C10 0.0134(4) 0.0162(5) 0.0193(5) 0.0054(4) 0.0042(4) 0.0020(4)
C11 0.0180(5) 0.0172(5) 0.0158(5) 0.0004(4) 0.0035(4) 0.0020(4)
C12 0.0151(5) 0.0154(5) 0.0167(5) -0.0009(4) 0.0006(4) -0.0012(4)
C13 0.0154(4) 0.0121(4) 0.0157(5) -0.0010(4) 0.0036(4) -0.0011(3)
C14 0.0206(5) 0.0130(4) 0.0208(5) -0.0022(4) 0.0055(4) -0.0006(4)
C15 0.0170(5) 0.0202(5) 0.0194(5) -0.0021(4) 0.0010(4) -0.0004(4)
C16 0.0236(5) 0.0154(5) 0.0190(5) 0.0010(4) 0.0069(4) -0.0023(4)
C17 0.0170(5) 0.0117(4) 0.0146(5) -0.0010(3) 0.0023(4) 0.0023(4)
C18 0.0200(5) 0.0153(5) 0.0190(5) 0.0004(4) 0.0014(4) 0.0043(4)
C19 0.0265(5) 0.0162(5) 0.0152(5) -0.0011(4) 0.0044(4) 0.0036(4)
C20 0.0211(5) 0.0135(5) 0.0248(5) -0.0038(4) 0.0032(4) 0.0000(4)
N1 0.0158(4) 0.0219(5) 0.0241(5) 0.0083(4) 0.0047(3) 0.0023(4)
O1 0.0161(4) 0.0171(4) 0.0241(4) -0.0028(3) 0.0087(3) 0.0005(3)
O2 0.0194(4) 0.0279(5) 0.0480(6) 0.0030(4) 0.0093(4) -0.0067(3)
O3 0.0217(4) 0.0368(5) 0.0219(4) 0.0034(3) 0.0084(3) 0.0065(3)

loop_
_atom_type_symbol
_atom_type_description
_atom_type_scat_dispersion_real
_atom_type_scat_dispersion_imag
_atom_type_scat_source
C C 0.0033 0.0016 'International Tables Vol C Tables 4.2.6.8 and 6.1.1.4'
H H 0 0 'International Tables Vol C Tables 4.2.6.8 and 6.1.1.4'
N N 0.0061 0.0033 'International Tables Vol C Tables 4.2.6.8 and 6.1.1.4'
O O 0.0106 0.006 'International Tables Vol C Tables 4.2.6.8 and 6.1.1.4'

loop_
_geom_angle_atom_site_label_1
_geom_angle_atom_site_label_2
_geom_angle_atom_site_label_3
_geom_angle
O1 C1 C2 121.31(9)
O1 C1 C6 115.99(9)
C2 C1 C6 122.70(9)
C3 C2 C1 117.02(9)
C3 C2 C17 120.06(9)
C1 C2 C17 122.79(9)
C4 C3 C2 122.34(9)
C4 C3 H3 118.8
C2 C3 H3 118.8
C3 C4 C5 118.69(9)
C3 C4 C7 120.17(9)
C5 C4 C7 121.06(9)
C6 C5 C4 122.12(9)
C6 C5 H5 118.9
C4 C5 H5 118.9
C5 C6 C1 117.11(9)
C5 C6 C13 120.83(8)
C1 C6 C13 122.03(9)
C8 C7 C12 118.27(9)
C8 C7 C4 121.30(9)
C12 C7 C4 120.42(9)
C9 C8 C7 121.10(9)
C9 C8 H8 119.4
C7 C8 H8 119.4
C10 C9 C8 118.76(9)
C10 C9 H9 120.6
C8 C9 H9 120.6
C9 C10 C11 122.01(9)
C9 C10 N1 119.21(9)
C11 C10 N1 118.78(9)
C10 C11 C12 118.60(9)
C10 C11 H11 120.7
C12 C11 H11 120.7
C11 C12 C7 121.26(9)
C11 C12 H12 119.4
C7 C12 H12 119.4
C14 C13 C6 111.99(8)
C14 C13 C15 107.12(8)
C6 C13 C15 109.48(8)
C14 C13 C16 106.72(8)
C6 C13 C16 110.75(8)
C15 C13 C16 110.70(8)
C13 C14 H14A 109.5
C13 C14 H14B 109.5
H14A C14 H14B 109.5
C13 C14 H14C 109.5
H14A C14 H14C 109.5
H14B C14 H14C 109.5
C13 C15 H15A 109.5
C13 C15 H15B 109.5
H15A C15 H15B 109.5
C13 C15 H15C 109.5
H15A C15 H15C 109.5
H15B C15 H15C 109.5
C13 C16 H16A 109.5
C13 C16 H16B 109.5
H16A C16 H16B 109.5
C13 C16 H16C 109.5
H16A C16 H16C 109.5
H16B C16 H16C 109.5
C20 C17 C19 105.74(8)
C20 C17 C2 111.64(8)
C19 C17 C2 112.60(8)
C20 C17 C18 106.86(8)
C19 C17 C18 110.55(8)
C2 C17 C18 109.26(8)
C17 C18 H18A 109.5
C17 C18 H18B 109.5
H18A C18 H18B 109.5
C17 C18 H18C 109.5
H18A C18 H18C 109.5
H18B C18 H18C 109.5
C17 C19 H19A 109.5
C17 C19 H19B 109.5
H19A C19 H19B 109.5
C17 C19 H19C 109.5
H19A C19 H19C 109.5
H19B C19 H19C 109.5
C17 C20 H20A 109.5
C17 C20 H20B 109.5
H20A C20 H20B 109.5
C17 C20 H20C 109.5
H20A C20 H20C 109.5
H20B C20 H20C 109.5
O3 N1 O2 123.91(9)
O3 N1 C10 118.27(9)
O2 N1 C10 117.82(9)
C1 O1 H1 112.3(15)

loop_
_geom_bond_atom_site_label_1
_geom_bond_atom_site_label_2
_geom_bond_distance
C1 O1 1.3795(12)
C1 C2 1.4099(14)
C1 C6 1.4119(14)
C2 C3 1.3944(13)
C2 C17 1.5435(13)
C3 C4 1.3928(13)
C3 H3 0.95
C4 C5 1.3964(14)
C4 C7 1.4829(13)
C5 C6 1.3942(14)
C5 H5 0.95
C6 C13 1.5386(13)
C7 C8 1.4008(14)
C7 C12 1.4022(14)
C8 C9 1.3861(14)
C8 H8 0.95
C9 C10 1.3839(15)
C9 H9 0.95
C10 C11 1.3842(15)
C10 N1 1.4672(13)
C11 C12 1.3853(14)
C11 H11 0.95
C12 H12 0.95
C13 C14 1.5362(13)
C13 C15 1.5397(14)
C13 C16 1.5431(14)
C14 H14A 0.98
C14 H14B 0.98
C14 H14C 0.98
C15 H15A 0.98
C15 H15B 0.98
C15 H15C 0.98
C16 H16A 0.98
C16 H16B 0.98
C16 H16C 0.98
C17 C20 1.5366(14)
C17 C19 1.5430(14)
C17 C18 1.5441(14)
C18 H18A 0.98
C18 H18B 0.98
C18 H18C 0.98
C19 H19A 0.98
C19 H19B 0.98
C19 H19C 0.98
C20 H20A 0.98
C20 H20B 0.98
C20 H20C 0.98
N1 O3 1.2286(13)
N1 O2 1.2312(13)
O1 H1 0.700(15)
